data_7152772
loop_
_publ_author_name
'Lyall, Catherine L.'
'Uosis-Martin, Mario'
'Lowe, John P.'
'Mahon, Mary F.'
'Panto\,s, G Dan'
'Lewis, Simon E.'

_publ_section_title
;
 Aliphatic C-H activation with aluminium trichloride-acetyl chloride:
 expanding the scope of the Baddeley reaction for the functionalisation of
 saturated hydrocarbons.
;
_journal_issue 9
_journal_name_full 'Organic &amp; biomolecular chemistry'
_journal_page_first 1468
_journal_page_last 1475
_journal_paper_doi 10.1039/c2ob26765a
_journal_volume 11
_journal_year 2013
_chemical_formula_sum 'C20 H26 N4 O4'
_chemical_formula_weight 386.45
_chemical_name_systematic
;
?
;
_space_group_IT_number 2
_symmetry_cell_setting triclinic
_symmetry_space_group_name_Hall '-P 1'
_symmetry_space_group_name_H-M 'P -1'
_atom_sites_solution_hydrogens geom
_atom_sites_solution_primary direct
_atom_sites_solution_secondary difmap
_audit_creation_method SHELXL-97
_cell_angle_alpha 81.989(2)
_cell_angle_beta 90.159(3)
_cell_angle_gamma 78.388(3)
_cell_formula_units_Z 4
_cell_length_a 10.5080(6)
_cell_length_b 11.6860(6)
_cell_length_c 16.6470(10)
_cell_measurement_reflns_used 97540
_cell_measurement_temperature 150(2)
_cell_measurement_theta_max 27.485
_cell_measurement_theta_min 2.910
_cell_volume 1981.81(19)
_computing_cell_refinement 'HKL Scalepack (Otwinowski & Minor 1997)'
_computing_data_collection 'Collect (Bruker AXS BV 1997-2004)'
_computing_data_reduction 'Denzo & Scalepack (Otwinowski, Minor 1997)'
_computing_molecular_graphics 'ORTEX (P.McArdle 1995)'
_computing_publication_material 'SHELXL-97/2 (Sheldrick 1997)'
_computing_structure_refinement 'SHELXL-97/2 (Sheldrick 1997)'
_computing_structure_solution 'SHELXS-97 (Sheldrick 1990)'
_diffrn_ambient_temperature 150(2)
_diffrn_measured_fraction_theta_full 0.981
_diffrn_measured_fraction_theta_max 0.981
_diffrn_measurement_device_type '95mm CCD camera on \k-goniostat'
_diffrn_measurement_method CCD
_diffrn_radiation_monochromator 'horizonally mounted graphite crystal'
_diffrn_radiation_source 'fine-focus sealed tube'
_diffrn_radiation_type MoK\a
_diffrn_radiation_wavelength 0.71073
_diffrn_reflns_av_R_equivalents 0.0000
_diffrn_reflns_av_sigmaI/netI 0.1718
_diffrn_reflns_limit_h_max 12
_diffrn_reflns_limit_h_min -12
_diffrn_reflns_limit_k_max 13
_diffrn_reflns_limit_k_min -13
_diffrn_reflns_limit_l_max 19
_diffrn_reflns_limit_l_min -19
_diffrn_reflns_number 25927
_diffrn_reflns_theta_full 25.03
_diffrn_reflns_theta_max 25.03
_diffrn_reflns_theta_min 4.04
_exptl_absorpt_coefficient_mu 0.092
_exptl_absorpt_correction_type none
_exptl_crystal_colour yellow
_exptl_crystal_density_diffrn 1.295
_exptl_crystal_density_method 'not measured'
_exptl_crystal_description plate
_exptl_crystal_F_000 824
_exptl_crystal_size_max 0.3
_exptl_crystal_size_mid 0.3
_exptl_crystal_size_min 0.02
_refine_diff_density_max 0.618
_refine_diff_density_min -0.606
_refine_diff_density_rms 0.148
_refine_ls_extinction_method none
_refine_ls_goodness_of_fit_ref 1.118
_refine_ls_hydrogen_treatment constr
_refine_ls_matrix_type full
_refine_ls_number_parameters 516
_refine_ls_number_reflns 25927
_refine_ls_number_restraints 1
_refine_ls_restrained_S_all 1.118
_refine_ls_R_factor_all 0.2588
_refine_ls_R_factor_gt 0.1792
_refine_ls_shift/su_max 0.000
_refine_ls_shift/su_mean 0.000
_refine_ls_structure_factor_coef Fsqd
_refine_ls_weighting_details 'calc w=1/[\s^2^(Fo^2^)+(0.0000P)^2^+22.1385P] where P=(Fo^2^+2Fc^2^)/3'
_refine_ls_weighting_scheme calc
_refine_ls_wR_factor_gt 0.3768
_refine_ls_wR_factor_ref 0.4211
_reflns_number_gt 14454
_reflns_number_total 25927
_reflns_threshold_expression >2sigma(I)
_cod_data_source_file c2ob26765a.txt
_cod_data_source_block k11sel1
_cod_depositor_comments
;
The following automatic conversions were performed:

'_symmetry_cell_setting' value 'Triclinic' changed to 'triclinic'
according to /home/saulius/struct/CIF-dictionaries/cif_core.dic
dictionary named 'cif_core.dic' version 2.4.2 from 2011-04-26.

Automatic conversion script
Id: cif_fix_values 1891 2012-01-12 08:04:46Z andrius 
;
_cod_original_sg_symbol_H-M P-1
_cod_database_code 7152772

loop_
_symmetry_equiv_pos_as_xyz
'x, y, z'
'-x, -y, -z'

loop_
_atom_site_label
_atom_site_type_symbol
_atom_site_fract_x
_atom_site_fract_y
_atom_site_fract_z
_atom_site_U_iso_or_equiv
_atom_site_adp_type
_atom_site_occupancy
_atom_site_symmetry_multiplicity
_atom_site_calc_flag
_atom_site_refinement_flags
_atom_site_disorder_assembly
_atom_site_disorder_group
O1 O 0.6724(5) 1.2273(4) 0.3727(3) 0.0477(13) Uani 1 1 d . . .
O2 O 0.6591(5) 1.1050(4) 0.2875(3) 0.0511(14) Uani 1 1 d . . .
O3 O 0.8445(6) 0.7025(4) 0.3496(3) 0.0545(16) Uani 1 1 d . . .
O4 O 0.9404(5) 0.6221(4) 0.4651(3) 0.0385(12) Uani 1 1 d . . .
N1 N 0.6927(6) 1.1274(4) 0.3533(4) 0.0352(14) Uani 1 1 d . . .
N2 N 0.8813(5) 0.7098(5) 0.4187(4) 0.0351(14) Uani 1 1 d . . .
N3 N 0.9473(6) 0.7499(5) 0.5820(3) 0.0359(14) Uani 1 1 d . . .
H3 H 0.9753 0.6787 0.5693 0.043 Uiso 1 1 calc R . .
N4 N 0.9598(5) 0.7745(5) 0.6620(3) 0.0344(13) Uani 1 1 d . . .
C1 C 0.7622(6) 1.0300(5) 0.4118(4) 0.0324(16) Uani 1 1 d . . .
C2 C 0.7927(6) 0.9183(5) 0.3900(4) 0.0297(15) Uani 1 1 d . . .
H2 H 0.7700 0.9060 0.3371 0.036 Uiso 1 1 calc R . .
C3 C 0.8563(7) 0.8242(5) 0.4449(4) 0.0336(16) Uani 1 1 d . . .
C4 C 0.8902(6) 0.8411(5) 0.5256(4) 0.0295(15) Uani 1 1 d . . .
C5 C 0.8585(7) 0.9579(5) 0.5433(4) 0.0359(17) Uani 1 1 d . . .
H5 H 0.8802 0.9725 0.5958 0.043 Uiso 1 1 calc R . .
C6 C 0.7980(7) 1.0505(5) 0.4884(4) 0.0358(17) Uani 1 1 d . . .
H6 H 0.7805 1.1283 0.5021 0.043 Uiso 1 1 calc R . .
C7 C 1.0134(6) 0.6816(6) 0.7134(4) 0.0331(16) Uani 1 1 d . . .
C8 C 1.0610(8) 0.5583(6) 0.6943(5) 0.0453(19) Uani 1 1 d . . .
H8A H 0.9865 0.5224 0.6855 0.068 Uiso 1 1 calc R . .
H8B H 1.1155 0.5110 0.7398 0.068 Uiso 1 1 calc R . .
H8C H 1.1122 0.5612 0.6452 0.068 Uiso 1 1 calc R . .
C9 C 1.0324(7) 0.7079(6) 0.7985(4) 0.0379(17) Uani 1 1 d . . .
H9 H 0.9840 0.7903 0.8008 0.045 Uiso 1 1 calc R . .
C10 C 1.1759(8) 0.7046(7) 0.8167(5) 0.055(2) Uani 1 1 d . . .
H10A H 1.2075 0.7602 0.7748 0.066 Uiso 1 1 calc R . .
H10B H 1.2265 0.6243 0.8133 0.066 Uiso 1 1 calc R . .
C11 C 1.2009(9) 0.7371(8) 0.9006(5) 0.059(2) Uani 1 1 d . . .
H11A H 1.2956 0.7263 0.9113 0.071 Uiso 1 1 calc R . .
H11B H 1.1610 0.8211 0.9021 0.071 Uiso 1 1 calc R . .
C12 C 1.1436(7) 0.6599(7) 0.9651(5) 0.0463(19) Uani 1 1 d . . .
H12A H 1.1529 0.6869 1.0182 0.056 Uiso 1 1 calc R . .
H12B H 1.1936 0.5778 0.9689 0.056 Uiso 1 1 calc R . .
C13 C 0.9990(6) 0.6610(6) 0.9483(4) 0.0377(17) Uani 1 1 d . . .
H13A H 0.9687 0.6051 0.9905 0.045 Uiso 1 1 calc R . .
H13B H 0.9470 0.7409 0.9510 0.045 Uiso 1 1 calc R . .
C14 C 0.9779(7) 0.6261(5) 0.8641(4) 0.0359(17) Uani 1 1 d . . .
H14 H 1.0304 0.5446 0.8641 0.043 Uiso 1 1 calc R . .
C15 C 0.8341(6) 0.6204(5) 0.8490(4) 0.0286(14) Uani 1 1 d . . .
C16 C 0.8028(7) 0.5184(6) 0.8406(4) 0.0390(17) Uani 1 1 d . . .
H16 H 0.8713 0.4518 0.8397 0.047 Uiso 1 1 calc R . .
C17 C 0.6669(7) 0.5017(6) 0.8325(5) 0.0444(19) Uani 1 1 d . . .
H17A H 0.6451 0.4553 0.8831 0.053 Uiso 1 1 calc R . .
H17B H 0.6614 0.4553 0.7876 0.053 Uiso 1 1 calc R . .
C18 C 0.5685(9) 0.6148(7) 0.8163(7) 0.072(3) Uani 1 1 d . . .
H18A H 0.5641 0.6436 0.7573 0.086 Uiso 1 1 calc R . .
H18B H 0.4820 0.5992 0.8317 0.086 Uiso 1 1 calc R . .
C19 C 0.5973(7) 0.7090(6) 0.8608(5) 0.052(2) Uani 1 1 d . . .
H19A H 0.5856 0.6872 0.9195 0.062 Uiso 1 1 calc R . .
H19B H 0.5350 0.7838 0.8422 0.062 Uiso 1 1 calc R . .
C20 C 0.7350(7) 0.7279(5) 0.8475(5) 0.0400(18) Uani 1 1 d . . .
H20A H 0.7365 0.7775 0.7943 0.048 Uiso 1 1 calc R . .
H20B H 0.7582 0.7724 0.8898 0.048 Uiso 1 1 calc R . .
C19A C 0.2887(14) 0.3208(13) 0.8622(19) 0.124(12) Uani 0.70 1 d PD A 1
H19C H 0.2646 0.3646 0.9085 0.149 Uiso 0.70 1 calc PR A 1
H19D H 0.2772 0.3809 0.8132 0.149 Uiso 0.70 1 calc PR A 1
O1A O 0.1731(4) 0.7328(3) 0.4244(3) 0.0413(13) Uani 1 1 d . . .
O2A O 0.1632(5) 0.6277(4) 0.3274(3) 0.0447(13) Uani 1 1 d . . .
O3A O 0.3497(5) 0.2243(4) 0.3603(3) 0.0494(15) Uani 1 1 d . . .
O4A O 0.4546(5) 0.1289(4) 0.4689(3) 0.0389(12) Uani 1 1 d . . .
N1A N 0.2013(5) 0.6393(4) 0.3962(4) 0.0321(13) Uani 1 1 d . . .
N2A N 0.3937(5) 0.2220(4) 0.4292(3) 0.0348(14) Uani 1 1 d . . .
N3A N 0.4889(5) 0.2400(4) 0.5907(3) 0.0296(13) Uani 1 1 d . . .
H3A H 0.4955 0.1696 0.5760 0.036 Uiso 1 1 calc R . .
N4A N 0.5499(5) 0.2530(4) 0.6629(3) 0.0275(12) Uani 1 1 d . . .
C1A C 0.2768(6) 0.5355(5) 0.4459(4) 0.0285(15) Uani 1 1 d . . .
C2A C 0.3030(6) 0.4301(5) 0.4170(4) 0.0308(15) Uani 1 1 d . . .
H2A H 0.2733 0.4246 0.3641 0.037 Uiso 1 1 calc R . .
C3A C 0.3725(6) 0.3320(5) 0.4646(4) 0.0288(15) Uani 1 1 d . . .
C4A C 0.4191(6) 0.3373(5) 0.5432(4) 0.0269(14) Uani 1 1 d . . .
C5A C 0.3922(6) 0.4460(5) 0.5726(4) 0.0311(16) Uani 1 1 d . . .
H5A H 0.4234 0.4519 0.6252 0.037 Uiso 1 1 calc R . .
C6A C 0.3183(6) 0.5475(6) 0.5241(4) 0.0364(17) Uani 1 1 d . . .
H6A H 0.2976 0.6212 0.5439 0.044 Uiso 1 1 calc R . .
C7A C 0.6004(6) 0.1522(5) 0.7051(4) 0.0296(15) Uani 1 1 d . . .
C8A C 0.5895(7) 0.0347(5) 0.6843(4) 0.0346(16) Uani 1 1 d . . .
H8A1 H 0.4981 0.0342 0.6729 0.052 Uiso 1 1 calc R . .
H8A2 H 0.6229 -0.0264 0.7301 0.052 Uiso 1 1 calc R . .
H8A3 H 0.6402 0.0190 0.6364 0.052 Uiso 1 1 calc R . .
C9A C 0.6776(6) 0.1555(5) 0.7826(4) 0.0253(14) Uani 1 1 d . . .
H9A H 0.6746 0.2401 0.7879 0.030 Uiso 1 1 calc R . .
C10A C 0.8181(7) 0.0960(6) 0.7779(5) 0.0407(17) Uani 1 1 d . . .
H10C H 0.8559 0.1339 0.7294 0.049 Uiso 1 1 calc R . .
H10D H 0.8235 0.0120 0.7721 0.049 Uiso 1 1 calc R . .
C11A C 0.8971(7) 0.1038(6) 0.8535(5) 0.048(2) Uani 1 1 d . . .
H11C H 0.9874 0.0597 0.8502 0.057 Uiso 1 1 calc R . .
H11D H 0.8998 0.1873 0.8564 0.057 Uiso 1 1 calc R . .
C12A C 0.8368(7) 0.0527(6) 0.9290(5) 0.0421(18) Uani 1 1 d . . .
H12C H 0.8854 0.0635 0.9775 0.051 Uiso 1 1 calc R . .
H12D H 0.8442 -0.0331 0.9290 0.051 Uiso 1 1 calc R . .
C13A C 0.6939(7) 0.1108(6) 0.9343(5) 0.0418(18) Uani 1 1 d . . .
H13C H 0.6867 0.1953 0.9392 0.050 Uiso 1 1 calc R . .
H13D H 0.6575 0.0729 0.9834 0.050 Uiso 1 1 calc R . .
C14A C 0.6150(6) 0.0995(5) 0.8586(4) 0.0335(16) Uani 1 1 d . . .
H14A H 0.6256 0.0134 0.8552 0.040 Uiso 1 1 calc R . .
C15A C 0.4705(7) 0.1488(6) 0.8634(4) 0.0341(16) Uani 1 1 d . A .
C16A C 0.3851(6) 0.0826(6) 0.8568(4) 0.0421(18) Uani 1 1 d . A .
H16A H 0.4167 0.0024 0.8503 0.051 Uiso 1 1 calc R . .
C17A C 0.2399(7) 0.1253(7) 0.8589(5) 0.051(2) Uani 1 1 d . . .
H17C H 0.2074 0.0863 0.9091 0.062 Uiso 1 1 calc R B 1
H17D H 0.1982 0.1019 0.8121 0.062 Uiso 1 1 calc R B 1
C18A C 0.1998(12) 0.2619(12) 0.8560(10) 0.068(4) Uani 0.70 1 d PD A 1
H18C H 0.1509 0.2942 0.8042 0.082 Uiso 0.70 1 calc PR A 1
H18D H 0.1386 0.2775 0.9002 0.082 Uiso 0.70 1 calc PR A 1
C20A C 0.4297(7) 0.2751(6) 0.8722(5) 0.0452(19) Uani 1 1 d . . .
H20C H 0.4586 0.2867 0.9267 0.054 Uiso 1 1 calc R A 1
H20D H 0.4743 0.3220 0.8315 0.054 Uiso 1 1 calc R A 1
C18B C 0.209(2) 0.2233(19) 0.8933(14) 0.021(5) Uiso 0.30 1 d PD A 2
H18E H 0.1270 0.2677 0.8657 0.025 Uiso 0.30 1 calc PR A 2
H18F H 0.1869 0.1965 0.9496 0.025 Uiso 0.30 1 calc PR A 2
C19B C 0.279(4) 0.301(4) 0.900(3) 0.059(12) Uiso 0.30 1 d PD A 2
H19E H 0.2785 0.3149 0.9570 0.070 Uiso 0.30 1 calc PR A 2
H19F H 0.2339 0.3763 0.8671 0.070 Uiso 0.30 1 calc PR A 2

loop_
_atom_site_aniso_label
_atom_site_aniso_U_11
_atom_site_aniso_U_22
_atom_site_aniso_U_33
_atom_site_aniso_U_23
_atom_site_aniso_U_13
_atom_site_aniso_U_12
O1 0.058(3) 0.036(3) 0.047(3) 0.003(2) -0.002(3) -0.009(2)
O2 0.067(4) 0.047(3) 0.040(3) 0.007(2) -0.012(3) -0.024(3)
O3 0.086(4) 0.035(3) 0.041(3) -0.015(2) -0.014(3) -0.001(3)
O4 0.051(3) 0.023(2) 0.041(3) -0.007(2) 0.002(2) -0.006(2)
N1 0.046(4) 0.023(3) 0.039(4) -0.006(2) 0.002(3) -0.011(2)
N2 0.033(3) 0.036(3) 0.042(4) -0.014(3) 0.002(3) -0.014(3)
N3 0.050(4) 0.030(3) 0.028(3) -0.008(2) 0.001(3) -0.006(3)
N4 0.038(3) 0.038(3) 0.028(3) -0.002(3) -0.006(3) -0.010(2)
C1 0.032(4) 0.026(3) 0.037(4) -0.002(3) -0.004(3) -0.001(3)
C2 0.023(3) 0.029(4) 0.036(4) 0.001(3) -0.004(3) -0.006(3)
C3 0.044(4) 0.023(3) 0.032(4) -0.005(3) 0.010(3) -0.003(3)
C4 0.026(4) 0.031(3) 0.031(4) -0.003(3) 0.001(3) -0.006(3)
C5 0.040(4) 0.030(4) 0.042(4) -0.017(3) 0.003(3) -0.008(3)
C6 0.033(4) 0.025(3) 0.050(5) -0.008(3) 0.003(3) -0.007(3)
C7 0.035(4) 0.035(4) 0.033(4) -0.011(3) 0.005(3) -0.014(3)
C8 0.053(5) 0.045(4) 0.037(4) -0.011(3) -0.005(4) -0.005(3)
C9 0.036(4) 0.049(4) 0.030(4) 0.002(3) 0.005(3) -0.019(3)
C10 0.054(5) 0.073(6) 0.053(5) -0.026(4) 0.006(4) -0.036(4)
C11 0.073(6) 0.074(6) 0.041(5) -0.012(4) -0.004(4) -0.042(5)
C12 0.051(5) 0.056(5) 0.037(4) -0.008(3) -0.007(4) -0.021(4)
C13 0.032(4) 0.045(4) 0.033(4) -0.007(3) -0.007(3) -0.002(3)
C14 0.045(4) 0.026(3) 0.037(4) -0.007(3) -0.003(3) -0.004(3)
C15 0.034(4) 0.022(3) 0.029(4) -0.001(3) 0.005(3) -0.006(3)
C16 0.050(5) 0.027(4) 0.042(4) -0.007(3) 0.002(4) -0.011(3)
C17 0.049(5) 0.032(4) 0.058(5) -0.013(3) -0.004(4) -0.017(3)
C18 0.050(5) 0.052(5) 0.124(9) -0.025(5) 0.013(5) -0.025(4)
C19 0.040(4) 0.045(4) 0.068(6) -0.017(4) -0.004(4) 0.001(3)
C20 0.042(4) 0.022(3) 0.058(5) -0.007(3) -0.007(4) -0.009(3)
C19A 0.019(7) 0.029(8) 0.32(4) -0.018(15) 0.009(14) 0.010(6)
O1A 0.042(3) 0.018(2) 0.061(3) -0.007(2) -0.009(2) 0.0042(19)
O2A 0.055(3) 0.035(3) 0.043(3) 0.004(2) -0.015(3) -0.013(2)
O3A 0.077(4) 0.029(3) 0.041(3) -0.017(2) -0.011(3) 0.001(2)
O4A 0.049(3) 0.023(2) 0.042(3) -0.001(2) -0.007(2) -0.003(2)
N1A 0.034(3) 0.018(3) 0.047(4) -0.007(2) 0.007(3) -0.009(2)
N2A 0.040(3) 0.025(3) 0.038(4) -0.002(3) -0.001(3) -0.006(2)
N3A 0.039(3) 0.016(3) 0.034(3) -0.008(2) -0.007(3) -0.003(2)
N4A 0.020(3) 0.028(3) 0.031(3) 0.000(2) -0.003(2) -0.001(2)
C1A 0.031(4) 0.016(3) 0.036(4) 0.001(3) 0.001(3) -0.002(3)
C2A 0.021(3) 0.038(4) 0.035(4) -0.006(3) -0.002(3) -0.008(3)
C3A 0.037(4) 0.013(3) 0.038(4) -0.004(3) 0.005(3) -0.007(3)
C4A 0.034(4) 0.022(3) 0.027(4) -0.006(3) 0.008(3) -0.009(3)
C5A 0.046(4) 0.016(3) 0.036(4) -0.013(3) -0.008(3) -0.009(3)
C6A 0.030(4) 0.033(4) 0.051(5) -0.008(3) 0.005(3) -0.015(3)
C7A 0.022(3) 0.037(4) 0.033(4) -0.010(3) 0.002(3) -0.011(3)
C8A 0.042(4) 0.026(3) 0.037(4) 0.000(3) -0.005(3) -0.011(3)
C9A 0.022(3) 0.021(3) 0.034(4) -0.007(3) -0.007(3) -0.006(2)
C10A 0.036(4) 0.038(4) 0.046(5) -0.001(3) -0.003(4) -0.007(3)
C11A 0.032(4) 0.049(5) 0.063(6) -0.009(4) -0.014(4) -0.008(3)
C12A 0.027(4) 0.050(4) 0.045(5) 0.001(3) -0.019(3) -0.002(3)
C13A 0.036(4) 0.039(4) 0.048(5) -0.011(3) -0.009(4) 0.000(3)
C14A 0.037(4) 0.023(3) 0.042(4) -0.002(3) -0.013(3) -0.013(3)
C15A 0.037(4) 0.042(4) 0.023(4) -0.005(3) 0.004(3) -0.006(3)
C16A 0.029(4) 0.048(4) 0.047(5) 0.008(3) -0.004(4) -0.013(3)
C17A 0.043(5) 0.069(5) 0.045(5) -0.006(4) 0.011(4) -0.018(4)
C18A 0.035(7) 0.073(9) 0.079(11) 0.014(9) 0.004(7) 0.013(7)
C20A 0.029(4) 0.052(5) 0.056(5) -0.011(4) 0.004(4) -0.008(3)

loop_
_atom_type_symbol
_atom_type_description
_atom_type_scat_dispersion_real
_atom_type_scat_dispersion_imag
_atom_type_scat_source
C C 0.0033 0.0016 'International Tables Vol C Tables 4.2.6.8 and 6.1.1.4'
H H 0.0000 0.0000 'International Tables Vol C Tables 4.2.6.8 and 6.1.1.4'
N N 0.0061 0.0033 'International Tables Vol C Tables 4.2.6.8 and 6.1.1.4'
O O 0.0106 0.0060 'International Tables Vol C Tables 4.2.6.8 and 6.1.1.4'

loop_
_geom_angle_atom_site_label_1
_geom_angle_atom_site_label_2
_geom_angle_atom_site_label_3
_geom_angle
O2 N1 O1 124.0(6)
O2 N1 C1 118.0(5)
O1 N1 C1 118.0(5)
O3 N2 O4 122.0(5)
O3 N2 C3 118.1(5)
O4 N2 C3 119.9(5)
C4 N3 N4 116.9(5)
C4 N3 H3 121.5
N4 N3 H3 121.5
C7 N4 N3 113.5(5)
C2 C1 C6 120.7(6)
C2 C1 N1 119.2(6)
C6 C1 N1 120.0(5)
C1 C2 C3 120.3(6)
C1 C2 H2 119.9
C3 C2 H2 119.9
C2 C3 N2 117.1(6)
C2 C3 C4 120.6(6)
N2 C3 C4 122.3(5)
N3 C4 C5 121.8(6)
N3 C4 C3 122.1(6)
C5 C4 C3 116.1(6)
C6 C5 C4 122.9(6)
C6 C5 H5 118.5
C4 C5 H5 118.5
C5 C6 C1 119.2(6)
C5 C6 H6 120.4
C1 C6 H6 120.4
N4 C7 C8 126.5(6)
N4 C7 C9 113.9(6)
C8 C7 C9 119.5(6)
C7 C8 H8A 109.5
C7 C8 H8B 109.5
H8A C8 H8B 109.5
C7 C8 H8C 109.5
H8A C8 H8C 109.5
H8B C8 H8C 109.5
C7 C9 C10 110.5(6)
C7 C9 C14 113.5(5)
C10 C9 C14 110.7(6)
C7 C9 H9 107.3
C10 C9 H9 107.3
C14 C9 H9 107.3
C9 C10 C11 113.1(7)
C9 C10 H10A 109.0
C11 C10 H10A 109.0
C9 C10 H10B 109.0
C11 C10 H10B 109.0
H10A C10 H10B 107.8
C12 C11 C10 109.9(6)
C12 C11 H11A 109.7
C10 C11 H11A 109.7
C12 C11 H11B 109.7
C10 C11 H11B 109.7
H11A C11 H11B 108.2
C11 C12 C13 113.2(6)
C11 C12 H12A 108.9
C13 C12 H12A 108.9
C11 C12 H12B 108.9
C13 C12 H12B 108.9
H12A C12 H12B 107.8
C14 C13 C12 111.2(6)
C14 C13 H13A 109.4
C12 C13 H13A 109.4
C14 C13 H13B 109.4
C12 C13 H13B 109.4
H13A C13 H13B 108.0
C9 C14 C13 109.7(5)
C9 C14 C15 114.3(5)
C13 C14 C15 111.3(6)
C9 C14 H14 107.0
C13 C14 H14 107.0
C15 C14 H14 107.0
C16 C15 C20 121.3(6)
C16 C15 C14 119.9(6)
C20 C15 C14 118.7(5)
C15 C16 C17 124.1(6)
C15 C16 H16 118.0
C17 C16 H16 118.0
C16 C17 C18 113.7(6)
C16 C17 H17A 108.8
C18 C17 H17A 108.8
C16 C17 H17B 108.8
C18 C17 H17B 108.8
H17A C17 H17B 107.7
C19 C18 C17 113.6(7)
C19 C18 H18A 108.8
C17 C18 H18A 108.8
C19 C18 H18B 108.8
C17 C18 H18B 108.8
H18A C18 H18B 107.7
C18 C19 C20 111.7(7)
C18 C19 H19A 109.3
C20 C19 H19A 109.3
C18 C19 H19B 109.3
C20 C19 H19B 109.3
H19A C19 H19B 107.9
C15 C20 C19 115.3(5)
C15 C20 H20A 108.5
C19 C20 H20A 108.5
C15 C20 H20B 108.5
C19 C20 H20B 108.5
H20A C20 H20B 107.5
C18A C19A C20A 127.6(13)
C18A C19A H19C 105.4
C20A C19A H19C 105.4
C18A C19A H19D 105.4
C20A C19A H19D 105.4
H19C C19A H19D 106.0
O1A N1A O2A 122.8(5)
O1A N1A C1A 119.4(5)
O2A N1A C1A 117.8(5)
O3A N2A O4A 121.5(5)
O3A N2A C3A 118.6(5)
O4A N2A C3A 119.9(5)
C4A N3A N4A 119.6(5)
C4A N3A H3A 120.2
N4A N3A H3A 120.2
C7A N4A N3A 112.1(5)
C2A C1A C6A 121.9(6)
C2A C1A N1A 120.0(6)
C6A C1A N1A 118.1(5)
C1A C2A C3A 119.8(6)
C1A C2A H2A 120.1
C3A C2A H2A 120.1
C2A C3A C4A 121.6(5)
C2A C3A N2A 116.1(6)
C4A C3A N2A 122.3(5)
N3A C4A C5A 119.8(6)
N3A C4A C3A 121.8(5)
C5A C4A C3A 118.4(5)
C4A C5A C6A 120.2(6)
C4A C5A H5A 119.9
C6A C5A H5A 119.9
C1A C6A C5A 118.0(6)
C1A C6A H6A 121.0
C5A C6A H6A 121.0
N4A C7A C8A 125.5(6)
N4A C7A C9A 116.7(5)
C8A C7A C9A 117.9(5)
C7A C8A H8A1 109.5
C7A C8A H8A2 109.5
H8A1 C8A H8A2 109.5
C7A C8A H8A3 109.5
H8A1 C8A H8A3 109.5
H8A2 C8A H8A3 109.5
C10A C9A C7A 111.3(5)
C10A C9A C14A 111.0(5)
C7A C9A C14A 111.0(5)
C10A C9A H9A 107.8
C7A C9A H9A 107.8
C14A C9A H9A 107.8
C9A C10A C11A 111.6(6)
C9A C10A H10C 109.3
C11A C10A H10C 109.3
C9A C10A H10D 109.3
C11A C10A H10D 109.3
H10C C10A H10D 108.0
C12A C11A C10A 110.3(6)
C12A C11A H11C 109.6
C10A C11A H11C 109.6
C12A C11A H11D 109.6
C10A C11A H11D 109.6
H11C C11A H11D 108.1
C11A C12A C13A 112.1(6)
C11A C12A H12C 109.2
C13A C12A H12C 109.2
C11A C12A H12D 109.2
C13A C12A H12D 109.2
H12C C12A H12D 107.9
C12A C13A C14A 111.1(6)
C12A C13A H13C 109.4
C14A C13A H13C 109.4
C12A C13A H13D 109.4
C14A C13A H13D 109.4
H13C C13A H13D 108.0
C15A C14A C13A 113.1(6)
C15A C14A C9A 113.7(5)
C13A C14A C9A 108.2(5)
C15A C14A H14A 107.2
C13A C14A H14A 107.2
C9A C14A H14A 107.2
C16A C15A C20A 121.5(6)
C16A C15A C14A 120.9(6)
C20A C15A C14A 117.6(6)
C15A C16A C17A 124.3(7)
C15A C16A H16A 117.9
C17A C16A H16A 117.9
C18B C17A C16A 111.7(11)
C18B C17A C18A 26.9(10)
C16A C17A C18A 112.7(7)
C18B C17A H17C 85.0
C16A C17A H17C 109.0
C18A C17A H17C 109.0
C18B C17A H17D 130.0
C16A C17A H17D 109.0
C18A C17A H17D 109.0
H17C C17A H17D 107.8
C19A C18A C17A 118.7(11)
C19A C18A H18C 107.6
C17A C18A H18C 107.6
C19A C18A H18D 107.6
C17A C18A H18D 107.6
H18C C18A H18D 107.1
C19A C20A C15A 114.1(8)
C19A C20A C19B 23(2)
C15A C20A C19B 109.4(14)
C19A C20A H20C 108.7
C15A C20A H20C 108.7
C19B C20A H20C 90.0
C19A C20A H20D 108.7
C15A C20A H20D 108.7
C19B C20A H20D 129.5
H20C C20A H20D 107.6
C19B C18B C17A 128(3)
C19B C18B H18E 105.2
C17A C18B H18E 105.2
C19B C18B H18F 105.2
C17A C18B H18F 105.2
H18E C18B H18F 105.9
C18B C19B C20A 119(3)
C18B C19B H19E 107.7
C20A C19B H19E 107.7
C18B C19B H19F 107.7
C20A C19B H19F 107.7
H19E C19B H19F 107.1

loop_
_geom_bond_atom_site_label_1
_geom_bond_atom_site_label_2
_geom_bond_distance
O1 N1 1.231(6)
O2 N1 1.228(7)
O3 N2 1.233(7)
O4 N2 1.247(7)
N1 C1 1.459(8)
N2 C3 1.438(8)
N3 C4 1.356(8)
N3 N4 1.411(7)
N3 H3 0.8800
N4 C7 1.312(8)
C1 C2 1.379(8)
C1 C6 1.394(9)
C2 C3 1.382(9)
C2 H2 0.9500
C3 C4 1.439(9)
C4 C5 1.410(8)
C5 C6 1.362(9)
C5 H5 0.9500
C6 H6 0.9500
C7 C8 1.505(9)
C7 C9 1.511(9)
C8 H8A 0.9800
C8 H8B 0.9800
C8 H8C 0.9800
C9 C10 1.530(10)
C9 C14 1.539(10)
C9 H9 1.0000
C10 C11 1.532(10)
C10 H10A 0.9900
C10 H10B 0.9900
C11 C12 1.511(11)
C11 H11A 0.9900
C11 H11B 0.9900
C12 C13 1.542(10)
C12 H12A 0.9900
C12 H12B 0.9900
C13 C14 1.540(9)
C13 H13A 0.9900
C13 H13B 0.9900
C14 C15 1.547(9)
C14 H14 1.0000
C15 C16 1.323(8)
C15 C20 1.459(8)
C16 C17 1.488(10)
C16 H16 0.9500
C17 C18 1.496(11)
C17 H17A 0.9900
C17 H17B 0.9900
C18 C19 1.488(11)
C18 H18A 0.9900
C18 H18B 0.9900
C19 C20 1.519(10)
C19 H19A 0.9900
C19 H19B 0.9900
C20 H20A 0.9900
C20 H20B 0.9900
C19A C18A 1.279(14)
C19A C20A 1.472(16)
C19A H19C 0.9900
C19A H19D 0.9900
O1A N1A 1.232(6)
O2A N1A 1.246(7)
O3A N2A 1.230(7)
O4A N2A 1.244(6)
N1A C1A 1.454(8)
N2A C3A 1.465(7)
N3A C4A 1.366(8)
N3A N4A 1.402(7)
N3A H3A 0.8800
N4A C7A 1.296(8)
C1A C2A 1.361(8)
C1A C6A 1.405(9)
C2A C3A 1.372(9)
C2A H2A 0.9500
C3A C4A 1.409(9)
C4A C5A 1.402(8)
C5A C6A 1.422(9)
C5A H5A 0.9500
C6A H6A 0.9500
C7A C8A 1.487(8)
C7A C9A 1.531(8)
C8A H8A1 0.9800
C8A H8A2 0.9800
C8A H8A3 0.9800
C9A C10A 1.508(9)
C9A C14A 1.552(9)
C9A H9A 1.0000
C10A C11A 1.529(9)
C10A H10C 0.9900
C10A H10D 0.9900
C11A C12A 1.511(11)
C11A H11C 0.9900
C11A H11D 0.9900
C12A C13A 1.526(10)
C12A H12C 0.9900
C12A H12D 0.9900
C13A C14A 1.541(9)
C13A H13C 0.9900
C13A H13D 0.9900
C14A C15A 1.519(9)
C14A H14A 1.0000
C15A C16A 1.311(9)
C15A C20A 1.480(9)
C16A C17A 1.509(10)
C16A H16A 0.9500
C17A C18B 1.33(2)
C17A C18A 1.561(15)
C17A H17C 0.9900
C17A H17D 0.9900
C18A H18C 0.9900
C18A H18D 0.9900
C20A C19B 1.63(5)
C20A H20C 0.9900
C20A H20D 0.9900
C18B C19B 1.29(2)
C18B H18E 0.9900
C18B H18F 0.9900
C19B H19E 0.9900
C19B H19F 0.9900

loop_
_geom_torsion_atom_site_label_1
_geom_torsion_atom_site_label_2
_geom_torsion_atom_site_label_3
_geom_torsion_atom_site_label_4
_geom_torsion
C4 N3 N4 C7 178.6(6)
O2 N1 C1 C2 3.0(10)
O1 N1 C1 C2 -176.3(6)
O2 N1 C1 C6 -177.6(7)
O1 N1 C1 C6 3.0(10)
C6 C1 C2 C3 1.9(10)
N1 C1 C2 C3 -178.8(6)
C1 C2 C3 N2 178.1(6)
C1 C2 C3 C4 0.6(10)
O3 N2 C3 C2 -0.2(9)
O4 N2 C3 C2 178.6(6)
O3 N2 C3 C4 177.2(7)
O4 N2 C3 C4 -3.9(10)
N4 N3 C4 C5 7.3(10)
N4 N3 C4 C3 -171.5(6)
C2 C3 C4 N3 177.0(7)
N2 C3 C4 N3 -0.3(10)
C2 C3 C4 C5 -1.9(10)
N2 C3 C4 C5 -179.2(6)
N3 C4 C5 C6 -178.3(7)
C3 C4 C5 C6 0.7(10)
C4 C5 C6 C1 1.8(11)
C2 C1 C6 C5 -3.1(11)
N1 C1 C6 C5 177.6(7)
N3 N4 C7 C8 0.7(10)
N3 N4 C7 C9 177.6(6)
N4 C7 C9 C10 -106.2(7)
C8 C7 C9 C10 71.0(8)
N4 C7 C9 C14 128.9(6)
C8 C7 C9 C14 -54.0(9)
C7 C9 C10 C11 176.9(6)
C14 C9 C10 C11 -56.5(8)
C9 C10 C11 C12 54.0(10)
C10 C11 C12 C13 -53.2(9)
C11 C12 C13 C14 55.5(8)
C7 C9 C14 C13 -178.9(6)
C10 C9 C14 C13 56.3(7)
C7 C9 C14 C15 -53.1(8)
C10 C9 C14 C15 -177.9(6)
C12 C13 C14 C9 -55.7(7)
C12 C13 C14 C15 176.8(5)
C9 C14 C15 C16 119.6(7)
C13 C14 C15 C16 -115.4(7)
C9 C14 C15 C20 -62.7(8)
C13 C14 C15 C20 62.3(8)
C20 C15 C16 C17 -2.7(11)
C14 C15 C16 C17 174.9(7)
C15 C16 C17 C18 12.8(11)
C16 C17 C18 C19 -37.6(11)
C17 C18 C19 C20 52.0(11)
C16 C15 C20 C19 17.4(10)
C14 C15 C20 C19 -160.3(6)
C18 C19 C20 C15 -41.6(10)
C4A N3A N4A C7A 173.2(6)
O1A N1A C1A C2A 176.7(6)
O2A N1A C1A C2A -0.4(9)
O1A N1A C1A C6A -2.0(9)
O2A N1A C1A C6A -179.0(6)
C6A C1A C2A C3A -0.4(10)
N1A C1A C2A C3A -178.9(6)
C1A C2A C3A C4A -0.6(10)
C1A C2A C3A N2A 178.7(6)
O3A N2A C3A C2A 0.5(9)
O4A N2A C3A C2A -179.2(6)
O3A N2A C3A C4A 179.9(7)
O4A N2A C3A C4A 0.1(10)
N4A N3A C4A C5A -9.8(9)
N4A N3A C4A C3A 170.3(6)
C2A C3A C4A N3A -179.7(6)
N2A C3A C4A N3A 1.0(10)
C2A C3A C4A C5A 0.4(10)
N2A C3A C4A C5A -178.9(6)
N3A C4A C5A C6A -179.2(6)
C3A C4A C5A C6A 0.7(10)
C2A C1A C6A C5A 1.4(10)
N1A C1A C6A C5A -180.0(6)
C4A C5A C6A C1A -1.6(10)
N3A N4A C7A C8A -3.9(9)
N3A N4A C7A C9A 176.0(5)
N4A C7A C9A C10A -117.3(6)
C8A C7A C9A C10A 62.6(8)
N4A C7A C9A C14A 118.5(6)
C8A C7A C9A C14A -61.6(7)
C7A C9A C10A C11A 177.5(6)
C14A C9A C10A C11A -58.3(7)
C9A C10A C11A C12A 55.7(8)
C10A C11A C12A C13A -54.9(8)
C11A C12A C13A C14A 57.1(8)
C12A C13A C14A C15A 176.2(6)
C12A C13A C14A C9A -57.0(7)
C10A C9A C14A C15A -175.4(5)
C7A C9A C14A C15A -51.1(6)
C10A C9A C14A C13A 58.1(6)
C7A C9A C14A C13A -177.6(5)
C13A C14A C15A C16A -122.8(7)
C9A C14A C15A C16A 113.3(7)
C13A C14A C15A C20A 59.8(8)
C9A C14A C15A C20A -64.1(7)
C20A C15A C16A C17A -1.2(11)
C14A C15A C16A C17A -178.5(7)
C15A C16A C17A C18B -20.0(15)
C15A C16A C17A C18A 9.1(12)
C20A C19A C18A C17A 0(4)
C18B C17A C18A C19A 85(3)
C16A C17A C18A C19A -8(2)
C18A C19A C20A C15A 8(4)
C18A C19A C20A C19B -75(4)
C16A C15A C20A C19A -7.5(17)
C14A C15A C20A C19A 169.9(14)
C16A C15A C20A C19B 17.2(18)
C14A C15A C20A C19B -165.4(16)
C16A C17A C18B C19B 24(4)
C18A C17A C18B C19B -73(4)
C17A C18B C19B C20A -8(5)
C19A C20A C19B C18B 92(5)
C15A C20A C19B C18B -14(4)
